data_4066037
loop_
_publ_author_name
'Hegele, Peter'
'Santhamma, Bindu'
'Schnakenburg, Gregor'
'Fr\"ohlich, Roland'
'Kataeva, Olga'
'Nieger, Martin'
'Kotsis, Konstantinos'
'Neese, Frank'
'D\"otz, Karl Heinz'

_publ_section_title
;
 Hydroquinoid Chromium Complexes Bearing an Acyclic Conjugated Bridge:
 Chromium-Templated Synthesis, Molecular Structure, and Haptotropic Metal
 Migration
;
_journal_issue 23
_journal_name_full Organometallics
_journal_page_first 6172
_journal_paper_doi 10.1021/om100257x
_journal_volume 29
_journal_year 2010
_chemical_formula_moiety '2(C35 H38 Cr2 O8 Si), C8 H18 O'
_chemical_formula_sum 'C78 H94 Cr4 O17 Si2'
_chemical_formula_weight 1567.71
_chemical_name_systematic
; 
 ? 
;
_space_group_IT_number 14
_symmetry_cell_setting monoclinic
_symmetry_space_group_name_Hall '-P 2ybc'
_symmetry_space_group_name_H-M 'P 1 21/c 1'
_atom_sites_solution_hydrogens geom
_atom_sites_solution_primary direct
_atom_sites_solution_secondary difmap
_audit_creation_method SHELXL-97
_cell_angle_alpha 90.00
_cell_angle_beta 102.001(3)
_cell_angle_gamma 90.00
_cell_formula_units_Z 2
_cell_length_a 15.2728(6)
_cell_length_b 11.1828(7)
_cell_length_c 23.2046(11)
_cell_measurement_reflns_used 31339
_cell_measurement_temperature 123(2)
_cell_measurement_theta_max 30.034
_cell_measurement_theta_min 0.998
_cell_volume 3876.6(3)
_computing_cell_refinement 'HKL Scalepack (Otwinowski & Minor 1997)'
_computing_data_collection 'HKL Denzo and Scalepack (Otwinowski & Minor 1997)'
_computing_data_reduction 'HKL Denzo and Scalepack (Otwinowski & Minor 1997)'
_computing_molecular_graphics 'DIAMOND (Brandenburg, 1999)'
_computing_publication_material 'SHELXL97 (Sheldrick, 1997)'
_computing_structure_refinement 'SHELXL-97 (Sheldrick, 1997)'
_computing_structure_solution 'SHELXS-97 (Sheldrick, 1990)'
_diffrn_ambient_temperature 123(2)
_diffrn_detector_area_resol_mean 9
_diffrn_measured_fraction_theta_full 0.994
_diffrn_measured_fraction_theta_max 0.994
_diffrn_measurement_device_type 'Nonius KappaCCD'
_diffrn_measurement_method 'CCD rotation images, thick slices'
_diffrn_radiation_monochromator graphite
_diffrn_radiation_source 'fine-focus sealed tube'
_diffrn_radiation_type MoK\a
_diffrn_radiation_wavelength 0.71073
_diffrn_reflns_av_R_equivalents 0.0724
_diffrn_reflns_av_sigmaI/netI 0.1596
_diffrn_reflns_limit_h_max 19
_diffrn_reflns_limit_h_min -19
_diffrn_reflns_limit_k_max 14
_diffrn_reflns_limit_k_min -13
_diffrn_reflns_limit_l_max 30
_diffrn_reflns_limit_l_min -21
_diffrn_reflns_number 21437
_diffrn_reflns_theta_full 27.49
_diffrn_reflns_theta_max 27.49
_diffrn_reflns_theta_min 2.72
_exptl_absorpt_coefficient_mu 0.642
_exptl_absorpt_correction_T_max 0.95418
_exptl_absorpt_correction_T_min 0.90327
_exptl_absorpt_correction_type multi-scan
_exptl_absorpt_process_details
;
R.H. Blessing, Acta Cryst. (1995), A51, 33-38
;
_exptl_crystal_colour orange-red
_exptl_crystal_density_diffrn 1.343
_exptl_crystal_density_method 'not measured'
_exptl_crystal_description plate
_exptl_crystal_F_000 1644
_exptl_crystal_size_max 0.24
_exptl_crystal_size_mid 0.12
_exptl_crystal_size_min 0.08
_refine_diff_density_max 0.508
_refine_diff_density_min -0.760
_refine_diff_density_rms 0.085
_refine_ls_extinction_method none
_refine_ls_goodness_of_fit_ref 0.889
_refine_ls_hydrogen_treatment constr
_refine_ls_matrix_type full
_refine_ls_number_parameters 496
_refine_ls_number_reflns 8858
_refine_ls_number_restraints 57
_refine_ls_restrained_S_all 0.917
_refine_ls_R_factor_all 0.1336
_refine_ls_R_factor_gt 0.0503
_refine_ls_shift/su_max 0.030
_refine_ls_shift/su_mean 0.001
_refine_ls_structure_factor_coef Fsqd
_refine_ls_weighting_details 'calc w=1/[\s^2^(Fo^2^)+(0.0484P)^2^+0.0000P] where P=(Fo^2^+2Fc^2^)/3'
_refine_ls_weighting_scheme calc
_refine_ls_wR_factor_gt 0.1094
_refine_ls_wR_factor_ref 0.1299
_reflns_number_gt 4264
_reflns_number_total 8858
_reflns_threshold_expression >2sigma(I)
_cod_data_source_file om100257x_si_002.cif
_cod_data_source_block Greg312
_cod_depositor_comments
;
The following automatic conversions were performed:

'_symmetry_cell_setting' value 'Monoclinic' changed to 'monoclinic'
according to /home/saulius/struct/CIF-dictionaries/cif_core.dic
dictionary named 'cif_core.dic' version 2.4.1 from
2010-06-29.

'_exptl_absorpt_correction_type' value 'Multi-Scan'
changed to 'multi-scan' according to
/home/saulius/struct/CIF-dictionaries/cif_core.dic dictionary named
'cif_core.dic' version 2.4.1 from 2010-06-29.

Automatic conversion script
Id: cif_fix_values 1715 2011-07-08 13:25:40Z adriana 
;
_cod_original_sg_symbol_H-M 'P 21/c'
_cod_database_code 4066037

loop_
_symmetry_equiv_pos_as_xyz
'x, y, z'
'-x, y+1/2, -z+1/2'
'-x, -y, -z'
'x, -y-1/2, z-1/2'

loop_
_atom_site_label
_atom_site_type_symbol
_atom_site_fract_x
_atom_site_fract_y
_atom_site_fract_z
_atom_site_U_iso_or_equiv
_atom_site_adp_type
_atom_site_occupancy
_atom_site_symmetry_multiplicity
_atom_site_calc_flag
_atom_site_refinement_flags
_atom_site_disorder_assembly
_atom_site_disorder_group
C1 C 0.0687(2) 0.1719(3) 0.10551(16) 0.0172(8) Uani 1 1 d . . .
C2 C -0.0027(2) 0.2454(3) 0.10523(17) 0.0205(9) Uani 1 1 d . . .
C3 C -0.0712(2) 0.2103(3) 0.13609(16) 0.0206(9) Uani 1 1 d . . .
C4 C -0.0604(2) 0.1082(3) 0.16899(16) 0.0192(9) Uani 1 1 d . . .
C4A C 0.0155(2) 0.0326(3) 0.17236(16) 0.0181(8) Uani 1 1 d . . .
C5 C 0.0308(2) -0.0706(3) 0.20954(16) 0.0185(9) Uani 1 1 d . . .
H5 H -0.0104 -0.0900 0.2337 0.022 Uiso 1 1 calc R . .
C6 C 0.1061(2) -0.1438(3) 0.21077(16) 0.0192(9) Uani 1 1 d . . .
H6 H 0.1133 -0.2146 0.2339 0.023 Uiso 1 1 calc R . .
C7 C 0.1716(2) -0.1133(3) 0.17796(16) 0.0184(9) Uani 1 1 d . . .
C8 C 0.1596(2) -0.0085(3) 0.14404(16) 0.0181(8) Uani 1 1 d . . .
H8 H 0.2049 0.0154 0.1239 0.022 Uiso 1 1 calc R . .
C8A C 0.0807(2) 0.0637(3) 0.13890(16) 0.0171(8) Uani 1 1 d . . .
C9 C 0.0398(3) 0.1908(4) -0.04334(18) 0.0412(12) Uani 1 1 d . . .
H9A H -0.0025 0.1328 -0.0330 0.062 Uiso 1 1 calc R . .
H9B H 0.0480 0.1749 -0.0834 0.062 Uiso 1 1 calc R . .
H9C H 0.0163 0.2718 -0.0413 0.062 Uiso 1 1 calc R . .
C10 C 0.1904(3) 0.0215(3) 0.00407(19) 0.0388(12) Uani 1 1 d . . .
H10C H 0.2482 0.0117 0.0314 0.058 Uiso 1 1 calc R . .
H10B H 0.1977 0.0061 -0.0363 0.058 Uiso 1 1 calc R . .
H10A H 0.1471 -0.0351 0.0143 0.058 Uiso 1 1 calc R . .
C11 C 0.2347(2) 0.2900(4) -0.00259(18) 0.0278(10) Uani 1 1 d . . .
C12 C 0.1950(3) 0.4158(4) -0.0065(3) 0.0629(17) Uani 1 1 d . . .
H12A H 0.1438 0.4201 -0.0398 0.094 Uiso 1 1 calc R . .
H12B H 0.2405 0.4738 -0.0122 0.094 Uiso 1 1 calc R . .
H12C H 0.1751 0.4342 0.0301 0.094 Uiso 1 1 calc R . .
C13 C 0.2652(3) 0.2620(4) -0.06012(19) 0.0439(13) Uani 1 1 d . . .
H13A H 0.3107 0.3202 -0.0658 0.066 Uiso 1 1 calc R . .
H13B H 0.2138 0.2667 -0.0933 0.066 Uiso 1 1 calc R . .
H13C H 0.2907 0.1813 -0.0580 0.066 Uiso 1 1 calc R . .
C14 C 0.3163(3) 0.2854(4) 0.04820(19) 0.0413(12) Uani 1 1 d . . .
H14C H 0.3428 0.2053 0.0504 0.062 Uiso 1 1 calc R . .
H14B H 0.2980 0.3036 0.0853 0.062 Uiso 1 1 calc R . .
H14A H 0.3606 0.3444 0.0415 0.062 Uiso 1 1 calc R . .
C15 C -0.0026(2) 0.3692(3) 0.07915(18) 0.0282(10) Uani 1 1 d . . .
H15A H -0.0648 0.3996 0.0685 0.034 Uiso 1 1 calc R . .
H15B H 0.0215 0.3653 0.0427 0.034 Uiso 1 1 calc R . .
C16 C 0.0541(3) 0.4548(4) 0.1227(2) 0.0454(12) Uani 1 1 d . . .
H16C H 0.0526 0.5346 0.1051 0.068 Uiso 1 1 calc R . .
H16B H 0.1160 0.4259 0.1324 0.068 Uiso 1 1 calc R . .
H16A H 0.0302 0.4588 0.1587 0.068 Uiso 1 1 calc R . .
C17 C -0.1543(2) 0.2865(3) 0.13207(17) 0.0246(9) Uani 1 1 d . . .
H17A H -0.1364 0.3715 0.1376 0.029 Uiso 1 1 calc R . .
H17B H -0.1846 0.2639 0.1643 0.029 Uiso 1 1 calc R . .
C18 C -0.2207(2) 0.2723(4) 0.07258(18) 0.0326(11) Uani 1 1 d . . .
H18A H -0.2390 0.1884 0.0670 0.049 Uiso 1 1 calc R . .
H18B H -0.1918 0.2973 0.0406 0.049 Uiso 1 1 calc R . .
H18C H -0.2735 0.3223 0.0724 0.049 Uiso 1 1 calc R . .
C19 C -0.1869(2) -0.0073(4) 0.17699(19) 0.0321(11) Uani 1 1 d . . .
H19C H -0.2266 -0.0258 0.2040 0.048 Uiso 1 1 calc R . .
H19B H -0.1575 -0.0808 0.1679 0.048 Uiso 1 1 calc R . .
H19A H -0.2220 0.0267 0.1405 0.048 Uiso 1 1 calc R . .
C20 C 0.2432(2) -0.0009(3) 0.29587(18) 0.0225(9) Uani 1 1 d . . .
C21 C 0.1024(2) 0.1245(3) 0.28861(18) 0.0225(9) Uani 1 1 d . . .
C22 C 0.2203(2) 0.1754(4) 0.22746(17) 0.0254(10) Uani 1 1 d . . .
C1' C 0.2526(2) -0.1859(3) 0.17961(16) 0.0203(9) Uani 1 1 d . . .
H1' H 0.3014 -0.1486 0.1671 0.024 Uiso 1 1 calc R . .
C2' C 0.2631(2) -0.2993(3) 0.19715(16) 0.0190(9) Uani 1 1 d . . .
H2' H 0.2158 -0.3370 0.2111 0.023 Uiso 1 1 calc R . .
C1" C 0.3448(2) -0.3698(3) 0.19604(16) 0.0194(9) Uani 1 1 d . . .
C2" C 0.4304(2) -0.3159(3) 0.19933(16) 0.0224(9) Uani 1 1 d . . .
H2" H 0.4366 -0.2316 0.2030 0.027 Uiso 1 1 calc R . .
C3" C 0.5052(2) -0.3865(3) 0.19712(18) 0.0262(10) Uani 1 1 d . . .
H3" H 0.5615 -0.3496 0.1981 0.031 Uiso 1 1 calc R . .
C4" C 0.4978(2) -0.5127(3) 0.19349(17) 0.0249(9) Uani 1 1 d . . .
H4" H 0.5488 -0.5604 0.1921 0.030 Uiso 1 1 calc R . .
C5" C 0.4155(2) -0.5658(3) 0.19203(16) 0.0234(9) Uani 1 1 d . . .
H5" H 0.4104 -0.6505 0.1901 0.028 Uiso 1 1 calc R . .
C6" C 0.3391(2) -0.4957(3) 0.19333(16) 0.0203(9) Uani 1 1 d . . .
H6" H 0.2831 -0.5337 0.1924 0.024 Uiso 1 1 calc R . .
C7" C 0.5560(3) -0.4495(4) 0.31968(18) 0.0265(9) Uani 1 1 d . . .
C8" C 0.4111(2) -0.5689(4) 0.31569(18) 0.0234(9) Uani 1 1 d . . .
C9" C 0.4092(2) -0.3409(4) 0.32079(19) 0.0282(10) Uani 1 1 d . . .
Cr1 Cr 0.15242(4) 0.04261(5) 0.23460(3) 0.01861(16) Uani 1 1 d . . .
Cr2 Cr 0.44489(4) -0.44911(5) 0.27046(3) 0.02040(17) Uani 1 1 d . . .
O1 O 0.13627(14) 0.2052(2) 0.07784(11) 0.0198(6) Uani 1 1 d . . .
O2 O -0.12036(15) 0.0775(2) 0.20420(11) 0.0226(6) Uani 1 1 d . . .
O3 O 0.30115(16) -0.0234(2) 0.33511(12) 0.0315(7) Uani 1 1 d . . .
O4 O 0.07069(17) 0.1758(3) 0.32208(13) 0.0369(8) Uani 1 1 d . . .
O5 O 0.26355(19) 0.2582(3) 0.22378(13) 0.0414(8) Uani 1 1 d . . .
O6 O 0.62547(17) -0.4483(3) 0.35118(13) 0.0391(8) Uani 1 1 d . . .
O7 O 0.38970(17) -0.6436(3) 0.34455(13) 0.0356(7) Uani 1 1 d . . .
O8 O 0.3873(2) -0.2734(3) 0.35315(14) 0.0464(9) Uani 1 1 d . . .
Si Si 0.14926(7) 0.17699(10) 0.00929(5) 0.0239(3) Uani 1 1 d . . .
O9 O 0.4775(7) -0.0304(13) 0.0202(6) 0.091(3) Uani 0.50 1 d PU A -1
C25 C 0.4169(15) -0.2302(16) 0.0473(11) 0.131(4) Uani 0.50 1 d PDU A -1
H25A H 0.3529 -0.2352 0.0277 0.157 Uiso 0.50 1 calc PR A -1
H25B H 0.4218 -0.1833 0.0840 0.157 Uiso 0.50 1 calc PR A -1
C26 C 0.469(2) -0.170(2) 0.0072(11) 0.107(3) Uani 0.50 1 d PDU A -1
H26A H 0.4387 -0.1834 -0.0343 0.129 Uiso 0.50 1 calc PR A -1
H26B H 0.5297 -0.2058 0.0131 0.129 Uiso 0.50 1 calc PR A -1
C24 C 0.4551(13) -0.3558(17) 0.0616(7) 0.163(5) Uani 0.50 1 d PDU A -1
H24A H 0.5107 -0.3495 0.0923 0.196 Uiso 0.50 1 calc PR A -1
H24B H 0.4116 -0.4032 0.0783 0.196 Uiso 0.50 1 calc PR A -1
C23 C 0.4755(14) -0.4214(16) 0.0101(10) 0.210(6) Uani 0.50 1 d PDU A -1
H23A H 0.5010 -0.4998 0.0228 0.315 Uiso 0.50 1 calc PR A -1
H23B H 0.5186 -0.3754 -0.0069 0.315 Uiso 0.50 1 calc PR A -1
H23C H 0.4202 -0.4322 -0.0197 0.315 Uiso 0.50 1 calc PR A -1
C27 C 0.5497(11) 0.0301(15) -0.0079(9) 0.075(2) Uani 0.50 1 d PDU A -1
H27A H 0.6093 0.0194 0.0181 0.090 Uiso 0.50 1 calc PR A -1
H27B H 0.5506 -0.0078 -0.0463 0.090 Uiso 0.50 1 calc PR A -1
C28 C 0.5289(13) 0.1657(14) -0.0170(7) 0.050(2) Uani 0.50 1 d PDU A -1
H28A H 0.4670 0.1768 -0.0398 0.060 Uiso 0.50 1 calc PR A -1
H28B H 0.5339 0.2055 0.0217 0.060 Uiso 0.50 1 calc PR A -1
C29 C 0.5952(9) 0.2206(10) -0.0501(6) 0.043(2) Uani 0.50 1 d PDU A -1
H29A H 0.5786 0.2003 -0.0925 0.051 Uiso 0.50 1 calc PR A -1
H29B H 0.6564 0.1904 -0.0342 0.051 Uiso 0.50 1 calc PR A -1
C30 C 0.5911(8) 0.3572(10) -0.0413(6) 0.100(4) Uani 0.50 1 d PDU A -1
H30A H 0.6325 0.3967 -0.0623 0.150 Uiso 0.50 1 calc PR A -1
H30B H 0.6083 0.3759 0.0008 0.150 Uiso 0.50 1 calc PR A -1
H30C H 0.5301 0.3856 -0.0568 0.150 Uiso 0.50 1 calc PR A -1

loop_
_atom_site_aniso_label
_atom_site_aniso_U_11
_atom_site_aniso_U_22
_atom_site_aniso_U_33
_atom_site_aniso_U_23
_atom_site_aniso_U_13
_atom_site_aniso_U_12
C1 0.0180(18) 0.016(2) 0.017(2) 0.0012(17) 0.0021(15) 0.0012(17)
C2 0.021(2) 0.016(2) 0.021(2) 0.0011(17) -0.0007(16) 0.0048(17)
C3 0.0171(19) 0.023(2) 0.020(2) -0.0016(18) 0.0019(16) 0.0065(18)
C4 0.0160(18) 0.022(2) 0.019(2) -0.0048(18) 0.0037(15) -0.0013(17)
C4A 0.0164(18) 0.015(2) 0.020(2) -0.0019(17) -0.0020(15) -0.0023(17)
C5 0.0207(19) 0.015(2) 0.020(2) 0.0006(17) 0.0041(16) -0.0015(17)
C6 0.0228(19) 0.010(2) 0.023(2) 0.0006(17) 0.0019(16) -0.0037(17)
C7 0.0165(18) 0.018(2) 0.020(2) -0.0009(18) 0.0010(16) -0.0011(17)
C8 0.0173(18) 0.018(2) 0.020(2) 0.0011(17) 0.0053(15) -0.0004(17)
C8A 0.0167(18) 0.016(2) 0.018(2) -0.0012(17) 0.0009(15) 0.0018(17)
C9 0.035(2) 0.061(3) 0.026(3) 0.001(2) 0.0036(19) -0.006(2)
C10 0.059(3) 0.028(3) 0.034(3) -0.002(2) 0.020(2) 0.000(2)
C11 0.028(2) 0.025(2) 0.032(3) 0.007(2) 0.0102(18) 0.0017(19)
C12 0.056(3) 0.028(3) 0.114(5) 0.024(3) 0.038(3) 0.000(2)
C13 0.036(2) 0.062(3) 0.034(3) 0.014(3) 0.009(2) -0.007(2)
C14 0.035(2) 0.055(3) 0.035(3) -0.002(2) 0.008(2) -0.014(2)
C15 0.029(2) 0.019(2) 0.038(3) 0.008(2) 0.0099(19) 0.0097(19)
C16 0.056(3) 0.024(3) 0.059(3) 0.003(3) 0.018(2) 0.001(2)
C17 0.022(2) 0.024(2) 0.028(2) 0.0010(19) 0.0062(17) 0.0076(18)
C18 0.025(2) 0.034(3) 0.037(3) 0.001(2) 0.0022(19) 0.013(2)
C19 0.022(2) 0.035(3) 0.040(3) 0.000(2) 0.0091(19) -0.006(2)
C20 0.021(2) 0.016(2) 0.031(3) 0.0006(19) 0.0077(18) 0.0007(18)
C21 0.022(2) 0.020(2) 0.024(2) -0.0006(19) 0.0004(17) 0.0018(18)
C22 0.029(2) 0.021(2) 0.025(2) 0.0007(19) 0.0026(18) -0.0015(19)
C1' 0.0208(19) 0.016(2) 0.024(2) 0.0034(18) 0.0049(16) 0.0001(17)
C2' 0.0149(18) 0.018(2) 0.023(2) -0.0011(18) 0.0029(15) 0.0004(17)
C1" 0.0203(19) 0.015(2) 0.022(2) 0.0027(17) 0.0024(16) 0.0022(17)
C2" 0.023(2) 0.015(2) 0.029(2) 0.0027(18) 0.0061(17) -0.0009(18)
C3" 0.021(2) 0.025(2) 0.034(3) 0.004(2) 0.0097(17) 0.0002(19)
C4" 0.024(2) 0.023(2) 0.030(2) 0.0018(19) 0.0095(17) 0.0076(19)
C5" 0.029(2) 0.017(2) 0.025(2) 0.0005(18) 0.0055(17) 0.0021(18)
C6" 0.0187(19) 0.017(2) 0.024(2) 0.0011(17) 0.0012(16) -0.0006(17)
C7" 0.028(2) 0.020(2) 0.033(3) -0.003(2) 0.0098(19) 0.003(2)
C8" 0.0184(19) 0.021(2) 0.029(2) -0.003(2) 0.0016(17) 0.0056(18)
C9" 0.028(2) 0.022(2) 0.033(3) 0.002(2) 0.0032(19) 0.0062(19)
Cr1 0.0189(3) 0.0143(3) 0.0221(4) 0.0013(3) 0.0033(2) -0.0005(3)
Cr2 0.0172(3) 0.0150(3) 0.0289(4) 0.0011(3) 0.0047(3) 0.0019(3)
O1 0.0211(13) 0.0156(14) 0.0240(16) 0.0045(12) 0.0079(11) 0.0019(12)
O2 0.0202(13) 0.0245(16) 0.0245(16) -0.0046(12) 0.0080(11) -0.0015(12)
O3 0.0258(15) 0.0321(18) 0.0341(18) 0.0051(14) 0.0005(13) 0.0009(14)
O4 0.0363(16) 0.0368(19) 0.037(2) -0.0100(16) 0.0063(14) 0.0043(14)
O5 0.0490(19) 0.0243(17) 0.050(2) 0.0004(15) 0.0072(16) -0.0165(15)
O6 0.0229(15) 0.045(2) 0.045(2) -0.0065(17) -0.0028(14) 0.0058(15)
O7 0.0375(17) 0.0298(18) 0.041(2) 0.0111(16) 0.0107(14) 0.0029(14)
O8 0.060(2) 0.035(2) 0.047(2) -0.0066(17) 0.0164(17) 0.0180(16)
Si 0.0267(6) 0.0234(7) 0.0226(7) 0.0029(5) 0.0076(5) 0.0002(5)
O9 0.074(5) 0.118(5) 0.080(5) 0.010(4) 0.011(4) 0.003(4)
C25 0.118(7) 0.142(7) 0.120(8) 0.007(7) 0.000(7) -0.004(7)
C26 0.092(6) 0.127(6) 0.098(7) 0.010(6) 0.007(5) 0.001(6)
C24 0.150(8) 0.177(9) 0.150(9) 0.000(8) 0.003(8) -0.006(8)
C23 0.195(11) 0.226(12) 0.203(12) -0.017(11) 0.029(11) -0.007(11)
C27 0.069(5) 0.099(4) 0.057(5) 0.004(4) 0.012(4) -0.003(4)
C28 0.048(4) 0.074(5) 0.026(4) 0.002(4) 0.006(4) -0.005(4)
C29 0.045(4) 0.065(5) 0.012(4) 0.001(4) -0.009(3) -0.014(4)
C30 0.090(7) 0.142(9) 0.047(7) 0.012(7) -0.032(6) -0.015(8)

loop_
_atom_type_symbol
_atom_type_description
_atom_type_scat_dispersion_real
_atom_type_scat_dispersion_imag
_atom_type_scat_source
C C 0.0033 0.0016 'International Tables Vol C Tables 4.2.6.8 and 6.1.1.4'
H H 0.0000 0.0000 'International Tables Vol C Tables 4.2.6.8 and 6.1.1.4'
Cr Cr 0.3209 0.6236 'International Tables Vol C Tables 4.2.6.8 and 6.1.1.4'
O O 0.0106 0.0060 'International Tables Vol C Tables 4.2.6.8 and 6.1.1.4'
Si Si 0.0817 0.0704 'International Tables Vol C Tables 4.2.6.8 and 6.1.1.4'

loop_
_geom_angle_atom_site_label_1
_geom_angle_atom_site_label_2
_geom_angle_atom_site_label_3
_geom_angle
C2 C1 O1 120.7(3)
C2 C1 C8A 121.7(3)
O1 C1 C8A 117.3(3)
C1 C2 C3 119.7(3)
C1 C2 C15 119.1(3)
C3 C2 C15 120.7(3)
C4 C3 C2 119.4(3)
C4 C3 C17 120.5(3)
C2 C3 C17 120.1(3)
C3 C4 O2 121.2(3)
C3 C4 C4A 122.0(3)
O2 C4 C4A 116.7(3)
C4 C4A C8A 118.5(3)
C4 C4A C5 122.8(3)
C8A C4A C5 118.6(3)
C4 C4A Cr1 129.3(3)
C8A C4A Cr1 71.41(19)
C5 C4A Cr1 69.21(18)
C6 C5 C4A 120.8(3)
C6 C5 Cr1 72.0(2)
C4A C5 Cr1 73.80(19)
C6 C5 H5 119.6
C4A C5 H5 119.6
Cr1 C5 H5 126.5
C5 C6 C7 121.0(3)
C5 C6 Cr1 71.2(2)
C7 C6 Cr1 71.7(2)
C5 C6 H6 119.5
C7 C6 H6 119.5
Cr1 C6 H6 130.1
C8 C7 C6 118.5(3)
C8 C7 C1' 119.1(3)
C6 C7 C1' 122.4(3)
C8 C7 Cr1 70.2(2)
C6 C7 Cr1 71.3(2)
C1' C7 Cr1 128.7(2)
C7 C8 C8A 121.8(3)
C7 C8 Cr1 73.0(2)
C8A C8 Cr1 74.1(2)
C7 C8 H8 119.1
C8A C8 H8 119.1
Cr1 C8 H8 125.6
C1 C8A C4A 118.4(3)
C1 C8A C8 122.2(3)
C4A C8A C8 119.1(3)
C1 C8A Cr1 126.8(2)
C4A C8A Cr1 72.1(2)
C8 C8A Cr1 68.6(2)
Si C9 H9A 109.5
Si C9 H9B 109.5
H9A C9 H9B 109.5
Si C9 H9C 109.5
H9A C9 H9C 109.5
H9B C9 H9C 109.5
Si C10 H10C 109.5
Si C10 H10B 109.5
H10C C10 H10B 109.5
Si C10 H10A 109.5
H10C C10 H10A 109.5
H10B C10 H10A 109.5
C12 C11 C14 109.1(4)
C12 C11 C13 109.0(4)
C14 C11 C13 108.5(3)
C12 C11 Si 110.4(3)
C14 C11 Si 110.2(3)
C13 C11 Si 109.7(3)
C11 C12 H12A 109.5
C11 C12 H12B 109.5
H12A C12 H12B 109.5
C11 C12 H12C 109.5
H12A C12 H12C 109.5
H12B C12 H12C 109.5
C11 C13 H13A 109.5
C11 C13 H13B 109.5
H13A C13 H13B 109.5
C11 C13 H13C 109.5
H13A C13 H13C 109.5
H13B C13 H13C 109.5
C11 C14 H14C 109.5
C11 C14 H14B 109.5
H14C C14 H14B 109.5
C11 C14 H14A 109.5
H14C C14 H14A 109.5
H14B C14 H14A 109.5
C2 C15 C16 110.9(3)
C2 C15 H15A 109.5
C16 C15 H15A 109.5
C2 C15 H15B 109.5
C16 C15 H15B 109.5
H15A C15 H15B 108.0
C15 C16 H16C 109.5
C15 C16 H16B 109.5
H16C C16 H16B 109.5
C15 C16 H16A 109.5
H16C C16 H16A 109.5
H16B C16 H16A 109.5
C3 C17 C18 112.6(3)
C3 C17 H17A 109.1
C18 C17 H17A 109.1
C3 C17 H17B 109.1
C18 C17 H17B 109.1
H17A C17 H17B 107.8
C17 C18 H18A 109.5
C17 C18 H18B 109.5
H18A C18 H18B 109.5
C17 C18 H18C 109.5
H18A C18 H18C 109.5
H18B C18 H18C 109.5
O2 C19 H19C 109.5
O2 C19 H19B 109.5
H19C C19 H19B 109.5
O2 C19 H19A 109.5
H19C C19 H19A 109.5
H19B C19 H19A 109.5
O3 C20 Cr1 177.1(3)
O4 C21 Cr1 179.6(4)
O5 C22 Cr1 179.0(4)
C2' C1' C7 125.5(3)
C2' C1' H1' 117.3
C7 C1' H1' 117.3
C1' C2' C1" 123.4(3)
C1' C2' H2' 118.3
C1" C2' H2' 118.3
C6" C1" C2" 118.1(3)
C6" C1" C2' 119.2(3)
C2" C1" C2' 122.7(3)
C6" C1" Cr2 70.4(2)
C2" C1" Cr2 69.8(2)
C2' C1" Cr2 129.8(3)
C3" C2" C1" 120.4(3)
C3" C2" Cr2 71.9(2)
C1" C2" Cr2 72.7(2)
C3" C2" H2" 119.8
C1" C2" H2" 119.8
Cr2 C2" H2" 127.7
C2" C3" C4" 120.6(4)
C2" C3" Cr2 71.1(2)
C4" C3" Cr2 71.9(2)
C2" C3" H3" 119.7
C4" C3" H3" 119.7
Cr2 C3" H3" 129.8
C5" C4" C3" 119.4(4)
C5" C4" Cr2 71.2(2)
C3" C4" Cr2 70.8(2)
C5" C4" H4" 120.3
C3" C4" H4" 120.3
Cr2 C4" H4" 130.1
C4" C5" C6" 120.8(4)
C4" C5" Cr2 72.4(2)
C6" C5" Cr2 71.4(2)
C4" C5" H5" 119.6
C6" C5" H5" 119.6
Cr2 C5" H5" 128.9
C1" C6" C5" 120.7(3)
C1" C6" Cr2 72.6(2)
C5" C6" Cr2 71.3(2)
C1" C6" H6" 119.6
C5" C6" H6" 119.6
Cr2 C6" H6" 128.8
O6 C7" Cr2 178.9(4)
O7 C8" Cr2 179.4(4)
O8 C9" Cr2 179.1(4)
C20 Cr1 C22 86.26(16)
C20 Cr1 C21 87.59(16)
C22 Cr1 C21 88.93(17)
C20 Cr1 C8 119.46(15)
C22 Cr1 C8 89.01(15)
C21 Cr1 C8 152.67(14)
C20 Cr1 C5 120.51(15)
C22 Cr1 C5 153.21(15)
C21 Cr1 C5 91.07(15)
C8 Cr1 C5 78.89(13)
C20 Cr1 C6 95.37(15)
C22 Cr1 C6 152.51(16)
C21 Cr1 C6 118.54(15)
C8 Cr1 C6 66.27(13)
C5 Cr1 C6 36.83(12)
C20 Cr1 C7 94.50(15)
C22 Cr1 C7 115.54(16)
C21 Cr1 C7 155.52(15)
C8 Cr1 C7 36.81(12)
C5 Cr1 C7 66.88(13)
C6 Cr1 C7 36.98(12)
C20 Cr1 C8A 156.58(15)
C22 Cr1 C8A 89.67(15)
C21 Cr1 C8A 115.41(14)
C8 Cr1 C8A 37.32(12)
C5 Cr1 C8A 66.25(13)
C6 Cr1 C8A 77.98(13)
C7 Cr1 C8A 66.61(13)
C20 Cr1 C4A 157.35(15)
C22 Cr1 C4A 116.22(15)
C21 Cr1 C4A 89.98(14)
C8 Cr1 C4A 66.70(13)
C5 Cr1 C4A 36.99(12)
C6 Cr1 C4A 66.22(13)
C7 Cr1 C4A 78.77(12)
C8A Cr1 C4A 36.50(12)
C7" Cr2 C8" 88.63(17)
C7" Cr2 C9" 87.94(17)
C8" Cr2 C9" 87.81(17)
C7" Cr2 C2" 113.79(16)
C8" Cr2 C2" 157.56(14)
C9" Cr2 C2" 91.95(16)
C7" Cr2 C5" 120.92(15)
C8" Cr2 C5" 90.39(16)
C9" Cr2 C5" 151.05(15)
C2" Cr2 C5" 79.06(14)
C7" Cr2 C6" 158.12(16)
C8" Cr2 C6" 92.63(15)
C9" Cr2 C6" 113.93(15)
C2" Cr2 C6" 67.02(13)
C5" Cr2 C6" 37.28(13)
C7" Cr2 C3" 90.01(16)
C8" Cr2 C3" 151.70(16)
C9" Cr2 C3" 120.39(17)
C2" Cr2 C3" 36.98(13)
C5" Cr2 C3" 66.32(14)
C6" Cr2 C3" 78.63(14)
C7" Cr2 C4" 93.19(15)
C8" Cr2 C4" 114.63(16)
C9" Cr2 C4" 157.55(17)
C2" Cr2 C4" 67.09(14)
C5" Cr2 C4" 36.37(13)
C6" Cr2 C4" 66.47(14)
C3" Cr2 C4" 37.25(13)
C7" Cr2 C1" 151.01(16)
C8" Cr2 C1" 120.07(14)
C9" Cr2 C1" 89.11(15)
C2" Cr2 C1" 37.51(12)
C5" Cr2 C1" 66.98(13)
C6" Cr2 C1" 36.98(13)
C3" Cr2 C1" 66.90(13)
C4" Cr2 C1" 79.09(14)
C1 O1 Si 129.9(2)
C4 O2 C19 113.4(3)
O1 Si C9 109.91(17)
O1 Si C10 110.26(16)
C9 Si C10 107.7(2)
O1 Si C11 103.66(16)
C9 Si C11 113.89(19)
C10 Si C11 111.37(18)
C27 O9 C26 112.7(11)
C26 C25 C24 108.5(9)
C26 C25 H25A 110.0
C24 C25 H25A 110.0
C26 C25 H25B 110.0
C24 C25 H25B 110.0
H25A C25 H25B 108.4
C25 C26 O9 110.7(19)
C25 C26 H26A 109.5
O9 C26 H26A 109.5
C25 C26 H26B 109.5
O9 C26 H26B 109.5
H26A C26 H26B 108.1
C23 C24 C25 114.2(9)
C23 C24 H24A 108.7
C25 C24 H24A 108.7
C23 C24 H24B 108.7
C25 C24 H24B 108.7
H24A C24 H24B 107.6
C24 C23 H23A 109.5
C24 C23 H23B 109.5
H23A C23 H23B 109.5
C24 C23 H23C 109.5
H23A C23 H23C 109.5
H23B C23 H23C 109.5
C28 C27 O9 109.9(11)
C28 C27 H27A 109.7
O9 C27 H27A 109.7
C28 C27 H27B 109.7
O9 C27 H27B 109.7
H27A C27 H27B 108.2
C29 C28 C27 108.9(13)
C29 C28 H28A 109.9
C27 C28 H28A 109.9
C29 C28 H28B 109.9
C27 C28 H28B 109.9
H28A C28 H28B 108.3
C28 C29 C30 106.5(7)
C28 C29 H29A 110.4
C30 C29 H29A 110.4
C28 C29 H29B 110.4
C30 C29 H29B 110.4
H29A C29 H29B 108.6
C29 C30 H30A 109.5
C29 C30 H30B 109.5
H30A C30 H30B 109.5
C29 C30 H30C 109.5
H30A C30 H30C 109.5
H30B C30 H30C 109.5

loop_
_geom_bond_atom_site_label_1
_geom_bond_atom_site_label_2
_geom_bond_distance
C1 C2 1.365(5)
C1 O1 1.376(4)
C1 C8A 1.428(5)
C2 C3 1.440(5)
C2 C15 1.511(5)
C3 C4 1.364(5)
C3 C17 1.515(5)
C4 O2 1.391(4)
C4 C4A 1.423(5)
C4A C8A 1.428(5)
C4A C5 1.431(5)
C4A Cr1 2.284(3)
C5 C6 1.408(5)
C5 Cr1 2.224(3)
C5 H5 0.9500
C6 C7 1.418(5)
C6 Cr1 2.233(4)
C6 H6 0.9500
C7 C8 1.403(5)
C7 C1' 1.473(5)
C7 Cr1 2.239(4)
C8 C8A 1.434(5)
C8 Cr1 2.202(4)
C8 H8 0.9500
C8A Cr1 2.275(3)
C9 Si 1.860(4)
C9 H9A 0.9800
C9 H9B 0.9800
C9 H9C 0.9800
C10 Si 1.862(4)
C10 H10C 0.9800
C10 H10B 0.9800
C10 H10A 0.9800
C11 C12 1.528(5)
C11 C14 1.528(5)
C11 C13 1.535(6)
C11 Si 1.878(4)
C12 H12A 0.9800
C12 H12B 0.9800
C12 H12C 0.9800
C13 H13A 0.9800
C13 H13B 0.9800
C13 H13C 0.9800
C14 H14C 0.9800
C14 H14B 0.9800
C14 H14A 0.9800
C15 C16 1.524(5)
C15 H15A 0.9900
C15 H15B 0.9900
C16 H16C 0.9800
C16 H16B 0.9800
C16 H16A 0.9800
C17 C18 1.541(5)
C17 H17A 0.9900
C17 H17B 0.9900
C18 H18A 0.9800
C18 H18B 0.9800
C18 H18C 0.9800
C19 O2 1.437(4)
C19 H19C 0.9800
C19 H19B 0.9800
C19 H19A 0.9800
C20 O3 1.158(4)
C20 Cr1 1.833(4)
C21 O4 1.150(4)
C21 Cr1 1.841(4)
C22 O5 1.151(4)
C22 Cr1 1.838(4)
C1' C2' 1.332(5)
C1' H1' 0.9500
C2' C1" 1.480(5)
C2' H2' 0.9500
C1" C6" 1.411(5)
C1" C2" 1.427(5)
C1" Cr2 2.238(3)
C2" C3" 1.399(5)
C2" Cr2 2.200(4)
C2" H2" 0.9500
C3" C4" 1.417(5)
C3" Cr2 2.211(4)
C3" H3" 0.9500
C4" C5" 1.384(5)
C4" Cr2 2.225(4)
C4" H4" 0.9500
C5" C6" 1.412(5)
C5" Cr2 2.209(4)
C5" H5" 0.9500
C6" Cr2 2.210(3)
C6" H6" 0.9500
C7" O6 1.156(4)
C7" Cr2 1.838(4)
C8" O7 1.159(4)
C8" Cr2 1.840(4)
C9" O8 1.162(5)
C9" Cr2 1.841(4)
O1 Si 1.673(3)
O9 C27 1.548(10)
O9 C26 1.59(3)
C25 C26 1.503(10)
C25 C24 1.531(9)
C25 H25A 0.9900
C25 H25B 0.9900
C26 H26A 0.9900
C26 H26B 0.9900
C24 C23 1.490(10)
C24 H24A 0.9900
C24 H24B 0.9900
C23 H23A 0.9800
C23 H23B 0.9800
C23 H23C 0.9800
C27 C28 1.55(2)
C27 H27A 0.9900
C27 H27B 0.9900
C28 C29 1.523(8)
C28 H28A 0.9900
C28 H28B 0.9900
C29 C30 1.543(9)
C29 H29A 0.9900
C29 H29B 0.9900
C30 H30A 0.9800
C30 H30B 0.9800
C30 H30C 0.9800

loop_
_geom_torsion_atom_site_label_1
_geom_torsion_atom_site_label_2
_geom_torsion_atom_site_label_3
_geom_torsion_atom_site_label_4
_geom_torsion
O1 C1 C2 C3 -178.0(3)
C8A C1 C2 C3 -4.1(6)
O1 C1 C2 C15 -5.8(5)
C8A C1 C2 C15 168.1(3)
C1 C2 C3 C4 5.0(6)
C15 C2 C3 C4 -167.1(3)
C1 C2 C3 C17 -175.1(3)
C15 C2 C3 C17 12.8(5)
C2 C3 C4 O2 173.4(3)
C17 C3 C4 O2 -6.4(5)
C2 C3 C4 C4A -2.1(6)
C17 C3 C4 C4A 178.1(3)
C3 C4 C4A C8A -1.7(5)
O2 C4 C4A C8A -177.4(3)
C3 C4 C4A C5 175.9(3)
O2 C4 C4A C5 0.2(5)
C3 C4 C4A Cr1 87.0(4)
O2 C4 C4A Cr1 -88.7(4)
C4 C4A C5 C6 179.1(3)
C8A C4A C5 C6 -3.3(5)
Cr1 C4A C5 C6 -56.8(3)
C4 C4A C5 Cr1 -124.2(3)
C8A C4A C5 Cr1 53.4(3)
C4A C5 C6 C7 3.8(5)
Cr1 C5 C6 C7 -53.9(3)
C4A C5 C6 Cr1 57.6(3)
C5 C6 C7 C8 -0.1(5)
Cr1 C6 C7 C8 -53.7(3)
C5 C6 C7 C1' 178.1(3)
Cr1 C6 C7 C1' 124.5(3)
C5 C6 C7 Cr1 53.6(3)
C6 C7 C8 C8A -4.0(5)
C1' C7 C8 C8A 177.7(3)
Cr1 C7 C8 C8A -58.2(3)
C6 C7 C8 Cr1 54.3(3)
C1' C7 C8 Cr1 -124.1(3)
C2 C1 C8A C4A 0.3(5)
O1 C1 C8A C4A 174.4(3)
C2 C1 C8A C8 -174.0(3)
O1 C1 C8A C8 0.1(5)
C2 C1 C8A Cr1 -87.8(4)
O1 C1 C8A Cr1 86.3(4)
C4 C4A C8A C1 2.6(5)
C5 C4A C8A C1 -175.1(3)
Cr1 C4A C8A C1 -122.8(3)
C4 C4A C8A C8 177.1(3)
C5 C4A C8A C8 -0.6(5)
Cr1 C4A C8A C8 51.7(3)
C4 C4A C8A Cr1 125.3(3)
C5 C4A C8A Cr1 -52.4(3)
C7 C8 C8A C1 178.6(3)
Cr1 C8 C8A C1 120.9(3)
C7 C8 C8A C4A 4.4(5)
Cr1 C8 C8A C4A -53.4(3)
C7 C8 C8A Cr1 57.7(3)
C1 C2 C15 C16 -80.0(5)
C3 C2 C15 C16 92.2(4)
C4 C3 C17 C18 -104.6(4)
C2 C3 C17 C18 75.5(5)
C8 C7 C1' C2' -162.5(4)
C6 C7 C1' C2' 19.2(6)
Cr1 C7 C1' C2' 110.4(4)
C7 C1' C2' C1" 177.8(3)
C1' C2' C1" C6" -156.0(4)
C1' C2' C1" C2" 25.9(6)
C1' C2' C1" Cr2 115.9(4)
C6" C1" C2" C3" 2.9(6)
C2' C1" C2" C3" -178.9(4)
Cr2 C1" C2" C3" 56.0(3)
C6" C1" C2" Cr2 -53.1(3)
C2' C1" C2" Cr2 125.1(4)
C1" C2" C3" C4" -2.0(6)
Cr2 C2" C3" C4" 54.3(4)
C1" C2" C3" Cr2 -56.3(3)
C2" C3" C4" C5" 0.1(6)
Cr2 C3" C4" C5" 54.0(3)
C2" C3" C4" Cr2 -53.9(3)
C3" C4" C5" C6" 0.9(6)
Cr2 C4" C5" C6" 54.7(3)
C3" C4" C5" Cr2 -53.9(3)
C2" C1" C6" C5" -2.0(6)
C2' C1" C6" C5" 179.8(3)
Cr2 C1" C6" C5" -54.7(3)
C2" C1" C6" Cr2 52.8(3)
C2' C1" C6" Cr2 -125.5(3)
C4" C5" C6" C1" 0.1(6)
Cr2 C5" C6" C1" 55.3(3)
C4" C5" C6" Cr2 -55.2(3)
C7 C8 Cr1 C20 52.8(2)
C8A C8 Cr1 C20 -175.9(2)
C7 C8 Cr1 C22 138.0(2)
C8A C8 Cr1 C22 -90.7(2)
C7 C8 Cr1 C21 -136.3(3)
C8A C8 Cr1 C21 -5.0(4)
C7 C8 Cr1 C5 -66.1(2)
C8A C8 Cr1 C5 65.2(2)
C7 C8 Cr1 C6 -29.67(19)
C8A C8 Cr1 C6 101.6(2)
C8A C8 Cr1 C7 131.3(3)
C7 C8 Cr1 C8A -131.3(3)
C7 C8 Cr1 C4A -102.8(2)
C8A C8 Cr1 C4A 28.5(2)
C6 C5 Cr1 C20 -52.7(3)
C4A C5 Cr1 C20 176.4(2)
C6 C5 Cr1 C22 129.7(4)
C4A C5 Cr1 C22 -1.2(4)
C6 C5 Cr1 C21 -140.6(2)
C4A C5 Cr1 C21 88.5(2)
C6 C5 Cr1 C8 65.0(2)
C4A C5 Cr1 C8 -65.9(2)
C4A C5 Cr1 C6 -130.9(3)
C6 C5 Cr1 C7 28.5(2)
C4A C5 Cr1 C7 -102.4(2)
C6 C5 Cr1 C8A 102.0(2)
C4A C5 Cr1 C8A -28.9(2)
C6 C5 Cr1 C4A 130.9(3)
C5 C6 Cr1 C20 136.5(2)
C7 C6 Cr1 C20 -90.3(2)
C5 C6 Cr1 C22 -131.3(3)
C7 C6 Cr1 C22 1.9(4)
C5 C6 Cr1 C21 46.3(3)
C7 C6 Cr1 C21 179.5(2)
C5 C6 Cr1 C8 -103.6(2)
C7 C6 Cr1 C8 29.5(2)
C7 C6 Cr1 C5 133.2(3)
C5 C6 Cr1 C7 -133.2(3)
C5 C6 Cr1 C8A -66.3(2)
C7 C6 Cr1 C8A 66.9(2)
C5 C6 Cr1 C4A -29.8(2)
C7 C6 Cr1 C4A 103.4(2)
C8 C7 Cr1 C20 -135.9(2)
C6 C7 Cr1 C20 93.0(2)
C1' C7 Cr1 C20 -24.0(4)
C8 C7 Cr1 C22 -47.9(2)
C6 C7 Cr1 C22 -179.0(2)
C1' C7 Cr1 C22 64.0(4)
C8 C7 Cr1 C21 130.0(4)
C6 C7 Cr1 C21 -1.1(5)
C1' C7 Cr1 C21 -118.1(4)
C6 C7 Cr1 C8 -131.1(3)
C1' C7 Cr1 C8 111.9(4)
C8 C7 Cr1 C5 102.8(2)
C6 C7 Cr1 C5 -28.4(2)
C1' C7 Cr1 C5 -145.3(4)
C8 C7 Cr1 C6 131.1(3)
C1' C7 Cr1 C6 -116.9(4)
C8 C7 Cr1 C8A 29.76(19)
C6 C7 Cr1 C8A -101.4(2)
C1' C7 Cr1 C8A 141.7(4)
C8 C7 Cr1 C4A 65.9(2)
C6 C7 Cr1 C4A -65.2(2)
C1' C7 Cr1 C4A 177.9(4)
C1 C8A Cr1 C20 -106.0(4)
C4A C8A Cr1 C20 141.6(4)
C8 C8A Cr1 C20 9.0(5)
C1 C8A Cr1 C22 -26.2(3)
C4A C8A Cr1 C22 -138.6(2)
C8 C8A Cr1 C22 88.8(2)
C1 C8A Cr1 C21 62.5(3)
C4A C8A Cr1 C21 -50.0(3)
C8 C8A Cr1 C21 177.5(2)
C1 C8A Cr1 C8 -115.0(4)
C4A C8A Cr1 C8 132.5(3)
C1 C8A Cr1 C5 141.7(3)
C4A C8A Cr1 C5 29.3(2)
C8 C8A Cr1 C5 -103.3(2)
C1 C8A Cr1 C6 178.6(3)
C4A C8A Cr1 C6 66.1(2)
C8 C8A Cr1 C6 -66.5(2)
C1 C8A Cr1 C7 -144.3(3)
C4A C8A Cr1 C7 103.2(2)
C8 C8A Cr1 C7 -29.4(2)
C1 C8A Cr1 C4A 112.5(4)
C8 C8A Cr1 C4A -132.5(3)
C4 C4A Cr1 C20 107.8(5)
C8A C4A Cr1 C20 -140.1(4)
C5 C4A Cr1 C20 -8.1(5)
C4 C4A Cr1 C22 -64.7(4)
C8A C4A Cr1 C22 47.4(3)
C5 C4A Cr1 C22 179.4(2)
C4 C4A Cr1 C21 24.1(4)
C8A C4A Cr1 C21 136.2(2)
C5 C4A Cr1 C21 -91.8(2)
C4 C4A Cr1 C8 -141.2(4)
C8A C4A Cr1 C8 -29.1(2)
C5 C4A Cr1 C8 102.9(2)
C4 C4A Cr1 C5 115.9(4)
C8A C4A Cr1 C5 -132.0(3)
C4 C4A Cr1 C6 145.6(4)
C8A C4A Cr1 C6 -102.3(2)
C5 C4A Cr1 C6 29.7(2)
C4 C4A Cr1 C7 -177.8(4)
C8A C4A Cr1 C7 -65.7(2)
C5 C4A Cr1 C7 66.3(2)
C4 C4A Cr1 C8A -112.1(4)
C5 C4A Cr1 C8A 132.0(3)
C3" C2" Cr2 C7" 54.2(3)
C1" C2" Cr2 C7" -174.6(2)
C3" C2" Cr2 C8" -128.2(4)
C1" C2" Cr2 C8" 3.0(5)
C3" C2" Cr2 C9" 142.8(2)
C1" C2" Cr2 C9" -86.0(2)
C3" C2" Cr2 C5" -64.9(2)
C1" C2" Cr2 C5" 66.3(2)
C3" C2" Cr2 C6" -102.0(3)
C1" C2" Cr2 C6" 29.3(2)
C1" C2" Cr2 C3" 131.2(3)
C3" C2" Cr2 C4" -28.9(2)
C1" C2" Cr2 C4" 102.3(2)
C3" C2" Cr2 C1" -131.2(3)
C4" C5" Cr2 C7" -45.3(3)
C6" C5" Cr2 C7" -177.5(2)
C4" C5" Cr2 C8" -133.9(2)
C6" C5" Cr2 C8" 93.8(2)
C4" C5" Cr2 C9" 139.9(3)
C6" C5" Cr2 C9" 7.6(4)
C4" C5" Cr2 C2" 66.0(2)
C6" C5" Cr2 C2" -66.2(2)
C4" C5" Cr2 C6" 132.3(3)
C4" C5" Cr2 C3" 29.5(2)
C6" C5" Cr2 C3" -102.8(2)
C6" C5" Cr2 C4" -132.3(3)
C4" C5" Cr2 C1" 103.3(2)
C6" C5" Cr2 C1" -29.0(2)
C1" C6" Cr2 C7" -126.5(4)
C5" C6" Cr2 C7" 5.7(5)
C1" C6" Cr2 C8" 140.6(2)
C5" C6" Cr2 C8" -87.2(2)
C1" C6" Cr2 C9" 51.9(3)
C5" C6" Cr2 C9" -176.0(2)
C1" C6" Cr2 C2" -29.7(2)
C5" C6" Cr2 C2" 102.5(2)
C1" C6" Cr2 C5" -132.2(3)
C1" C6" Cr2 C3" -66.5(2)
C5" C6" Cr2 C3" 65.7(2)
C1" C6" Cr2 C4" -103.6(2)
C5" C6" Cr2 C4" 28.6(2)
C5" C6" Cr2 C1" 132.2(3)
C2" C3" Cr2 C7" -132.1(2)
C4" C3" Cr2 C7" 95.3(2)
C2" C3" Cr2 C8" 140.8(3)
C4" C3" Cr2 C8" 8.2(4)
C2" C3" Cr2 C9" -44.5(3)
C4" C3" Cr2 C9" -177.1(2)
C4" C3" Cr2 C2" -132.6(3)
C2" C3" Cr2 C5" 103.8(2)
C4" C3" Cr2 C5" -28.9(2)
C2" C3" Cr2 C6" 66.7(2)
C4" C3" Cr2 C6" -65.9(2)
C2" C3" Cr2 C4" 132.6(3)
C2" C3" Cr2 C1" 29.9(2)
C4" C3" Cr2 C1" -102.8(2)
C5" C4" Cr2 C7" 142.4(2)
C3" C4" Cr2 C7" -85.8(2)
C5" C4" Cr2 C8" 52.4(3)
C3" C4" Cr2 C8" -175.8(2)
C5" C4" Cr2 C9" -125.3(4)
C3" C4" Cr2 C9" 6.5(5)
C5" C4" Cr2 C2" -103.1(2)
C3" C4" Cr2 C2" 28.7(2)
C3" C4" Cr2 C5" 131.8(3)
C5" C4" Cr2 C6" -29.3(2)
C3" C4" Cr2 C6" 102.6(2)
C5" C4" Cr2 C3" -131.8(3)
C5" C4" Cr2 C1" -65.8(2)
C3" C4" Cr2 C1" 66.0(2)
C6" C1" Cr2 C7" 141.8(3)
C2" C1" Cr2 C7" 10.2(4)
C2' C1" Cr2 C7" -106.0(4)
C6" C1" Cr2 C8" -47.1(3)
C2" C1" Cr2 C8" -178.7(2)
C2' C1" Cr2 C8" 65.1(4)
C6" C1" Cr2 C9" -134.0(2)
C2" C1" Cr2 C9" 94.4(2)
C2' C1" Cr2 C9" -21.9(3)
C6" C1" Cr2 C2" 131.6(3)
C2' C1" Cr2 C2" -116.2(4)
C6" C1" Cr2 C5" 29.2(2)
C2" C1" Cr2 C5" -102.4(2)
C2' C1" Cr2 C5" 141.3(4)
C2" C1" Cr2 C6" -131.6(3)
C2' C1" Cr2 C6" 112.2(4)
C6" C1" Cr2 C3" 102.1(2)
C2" C1" Cr2 C3" -29.5(2)
C2' C1" Cr2 C3" -145.7(4)
C6" C1" Cr2 C4" 65.2(2)
C2" C1" Cr2 C4" -66.4(2)
C2' C1" Cr2 C4" 177.3(4)
C2 C1 O1 Si -92.9(4)
C8A C1 O1 Si 92.9(4)
C3 C4 O2 C19 97.9(4)
C4A C4 O2 C19 -86.3(4)
C1 O1 Si C9 40.5(3)
C1 O1 Si C10 -78.1(3)
C1 O1 Si C11 162.6(3)
C12 C11 Si O1 -69.2(3)
C14 C11 Si O1 51.4(3)
C13 C11 Si O1 170.7(3)
C12 C11 Si C9 50.2(4)
C14 C11 Si C9 170.8(3)
C13 C11 Si C9 -69.8(3)
C12 C11 Si C10 172.3(3)
C14 C11 Si C10 -67.2(3)
C13 C11 Si C10 52.2(3)
C24 C25 C26 O9 -146.1(19)
C27 O9 C26 C25 165.4(17)
C26 C25 C24 C23 -43(3)
C26 O9 C27 C28 156(2)
O9 C27 C28 C29 -174.4(10)
C27 C28 C29 C30 -163.1(13)
